data_7213425
loop_
_publ_author_name
'Al-Sehemi, Abdullah G.'
'Atkinson, Robert S.'
'Fawcett, John'
'Russell, David R.'

_publ_section_title
;
 Stereoisomerism in
 3-[N-(2-acetoxypropanoyl)-N-acylamino]quinazolin-4(3H&#x200A;)-ones,
 enantioselective acylating agents
;
_journal_issue 24
_journal_name_full 'Journal of the Chemical Society, Perkin Transactions 1'
_journal_page_first 4413
_journal_paper_doi 10.1039/b005814i
_journal_year 2000
_chemical_formula_sum 'C27 H41 N3 O6 Si'
_chemical_formula_weight 531.72
_chemical_name_systematic
; 
 ? 
;
_space_group_IT_number 2
_symmetry_cell_setting triclinic
_symmetry_space_group_name_Hall '-P 1'
_symmetry_space_group_name_H-M 'P -1'
_atom_sites_solution_hydrogens geom
_atom_sites_solution_primary direct
_atom_sites_solution_secondary difmap
_audit_creation_method SHELXL-97
_cell_angle_alpha 79.69(2)
_cell_angle_beta 81.95(2)
_cell_angle_gamma 78.00(3)
_cell_formula_units_Z 2
_cell_length_a 10.781(2)
_cell_length_b 11.994(3)
_cell_length_c 12.330(3)
_cell_measurement_reflns_used 41
_cell_measurement_temperature 200(2)
_cell_measurement_theta_max 12.15
_cell_measurement_theta_min 5.36
_cell_volume 1525.6(6)
_computing_cell_refinement 'XSCANS (Fait, 1991)'
_computing_data_collection 'XSCANS (Fait, 1991)'
_computing_data_reduction 'XSCANS (Fait, 1991)'
_computing_molecular_graphics 'SHELXL-97 (Sheldrick, 1997)'
_computing_publication_material 'SHELXL-97 (Sheldrick, 1997)'
_computing_structure_refinement 'SHELXL-97 (Sheldrick, 1997)'
_computing_structure_solution 'SHELXS-97 (Sheldrick, 1990)'
_diffrn_ambient_temperature 200(2)
_diffrn_measured_fraction_theta_full 0.994
_diffrn_measured_fraction_theta_max 0.994
_diffrn_measurement_device_type 'Siemens P4 diffractometer'
_diffrn_measurement_method 'omega scans'
_diffrn_radiation_monochromator graphite
_diffrn_radiation_source 'fine-focus sealed tube'
_diffrn_radiation_type MoK\a
_diffrn_radiation_wavelength 0.71073
_diffrn_reflns_av_R_equivalents 0.0593
_diffrn_reflns_av_sigmaI/netI 0.1129
_diffrn_reflns_limit_h_max 10
_diffrn_reflns_limit_h_min 0
_diffrn_reflns_limit_k_max 11
_diffrn_reflns_limit_k_min -11
_diffrn_reflns_limit_l_max 12
_diffrn_reflns_limit_l_min -12
_diffrn_reflns_number 3388
_diffrn_reflns_theta_full 21.00
_diffrn_reflns_theta_max 21.00
_diffrn_reflns_theta_min 1.94
_diffrn_standards_decay_% <1
_diffrn_standards_interval_count 1000
_diffrn_standards_number 3
_exptl_absorpt_coefficient_mu 0.118
_exptl_absorpt_correction_type 'not applied'
_exptl_crystal_colour colourless
_exptl_crystal_density_diffrn 1.158
_exptl_crystal_density_method 'not measured'
_exptl_crystal_description 'irregular block'
_exptl_crystal_F_000 572
_exptl_crystal_size_max 0.39
_exptl_crystal_size_mid 0.34
_exptl_crystal_size_min 0.28
_refine_diff_density_max 0.225
_refine_diff_density_min -0.297
_refine_diff_density_rms 0.061
_refine_ls_extinction_method none
_refine_ls_goodness_of_fit_ref 1.097
_refine_ls_hydrogen_treatment 'riding model'
_refine_ls_matrix_type full
_refine_ls_number_parameters 319
_refine_ls_number_reflns 3265
_refine_ls_number_restraints 0
_refine_ls_restrained_S_all 1.097
_refine_ls_R_factor_all 0.1494
_refine_ls_R_factor_gt 0.0699
_refine_ls_shift/su_max 0.000
_refine_ls_shift/su_mean 0.000
_refine_ls_structure_factor_coef Fsqd
_refine_ls_weighting_details 'calc w=1/[\s^2^(Fo^2^)+(0.1010P)^2^+0.0000P] where P=(Fo^2^+2Fc^2^)/3'
_refine_ls_weighting_scheme calc
_refine_ls_wR_factor_gt 0.1848
_refine_ls_wR_factor_ref 0.2251
_reflns_number_gt 1788
_reflns_number_total 3265
_reflns_threshold_expression >2sigma(I)
_cod_data_source_file b005814isup1.cif
_cod_data_source_block 9930
_cod_depositor_comments
;
The following automatic conversions were performed:

'_symmetry_cell_setting' value 'Triclinic' changed to 'triclinic'
according to /home/saulius/struct/CIF-dictionaries/cif_core.dic
dictionary named 'cif_core.dic' version 2.4.2 from 2011-04-26.

Automatic conversion script
Id: cif_fix_values 1891 2012-01-12 08:04:46Z andrius 
;
_cod_original_sg_symbol_H-M P(-)1
_cod_database_code 7213425

loop_
_symmetry_equiv_pos_as_xyz
'x, y, z'
'-x, -y, -z'

loop_
_atom_site_label
_atom_site_type_symbol
_atom_site_fract_x
_atom_site_fract_y
_atom_site_fract_z
_atom_site_U_iso_or_equiv
_atom_site_adp_type
_atom_site_occupancy
_atom_site_symmetry_multiplicity
_atom_site_calc_flag
_atom_site_refinement_flags
Si1 Si 0.3910(2) 0.42952(19) 0.24417(19) 0.0473(7) Uani 1 1 d .
O1 O 0.7658(5) -0.0496(4) 0.1162(4) 0.0550(16) Uani 1 1 d .
O2 O 0.4380(5) 0.3179(4) 0.3371(3) 0.0370(13) Uani 1 1 d .
O3 O 0.9796(6) 0.0395(5) 0.2809(5) 0.0675(18) Uani 1 1 d .
O4 O 0.7270(5) 0.2459(4) 0.0845(4) 0.0467(15) Uani 1 1 d .
O5 O 0.9189(5) 0.3569(4) 0.0903(4) 0.0469(15) Uani 1 1 d .
O6 O 0.8054(5) 0.3881(5) 0.2528(5) 0.0579(17) Uani 1 1 d .
N1 N 0.4384(5) 0.1205(5) 0.2636(4) 0.0320(15) Uani 1 1 d .
N2 N 0.7795(6) 0.1085(5) 0.2334(5) 0.0371(16) Uani 1 1 d .
N3 N 0.6612(5) 0.0786(5) 0.2284(4) 0.0318(15) Uani 1 1 d .
C1 C 0.5569(7) 0.2403(6) 0.3323(6) 0.036(2) Uani 1 1 d .
H1B H 0.6231 0.2817 0.2921 0.043 Uiso 1 1 calc R
C2 C 0.5477(7) 0.1439(6) 0.2718(5) 0.0288(18) Uiso 1 1 d .
C4 C 0.6656(8) -0.0056(6) 0.1614(6) 0.0370(19) Uiso 1 1 d .
C5 C 0.5414(7) -0.0328(6) 0.1559(5) 0.036(2) Uani 1 1 d .
C6 C 0.5295(9) -0.1231(6) 0.1008(6) 0.047(2) Uani 1 1 d .
H6A H 0.6018 -0.1664 0.0673 0.056 Uiso 1 1 calc R
C7 C 0.4117(10) -0.1468(7) 0.0967(7) 0.053(2) Uani 1 1 d .
H7A H 0.4032 -0.2051 0.0592 0.063 Uiso 1 1 calc R
C8 C 0.3058(9) -0.0840(7) 0.1486(7) 0.056(2) Uani 1 1 d .
H8A H 0.2263 -0.1022 0.1475 0.068 Uiso 1 1 calc R
C9 C 0.3142(8) 0.0053(7) 0.2020(6) 0.045(2) Uani 1 1 d .
H9A H 0.2410 0.0482 0.2345 0.054 Uiso 1 1 calc R
C10 C 0.4332(7) 0.0304(6) 0.2070(5) 0.0306(18) Uani 1 1 d .
C11 C 0.5897(7) 0.1941(7) 0.4508(6) 0.044(2) Uani 1 1 d .
H11A H 0.6590 0.1269 0.4485 0.053 Uiso 1 1 calc R
C12 C 0.6359(10) 0.2844(9) 0.4978(7) 0.086(3) Uani 1 1 d .
H12A H 0.6562 0.2544 0.5721 0.129 Uiso 1 1 calc R
H12B H 0.5701 0.3520 0.4986 0.129 Uiso 1 1 calc R
H12C H 0.7106 0.3041 0.4527 0.129 Uiso 1 1 calc R
C13 C 0.4765(8) 0.1558(7) 0.5256(6) 0.063(3) Uani 1 1 d .
H13A H 0.5010 0.1257 0.5986 0.094 Uiso 1 1 calc R
H13B H 0.4495 0.0970 0.4961 0.094 Uiso 1 1 calc R
H13C H 0.4075 0.2206 0.5293 0.094 Uiso 1 1 calc R
C14 C 0.4843(9) 0.5416(7) 0.2450(8) 0.072(3) Uani 1 1 d .
H14A H 0.4728 0.5629 0.3177 0.108 Uiso 1 1 calc R
H14B H 0.4558 0.6080 0.1922 0.108 Uiso 1 1 calc R
H14C H 0.5730 0.5122 0.2255 0.108 Uiso 1 1 calc R
C15 C 0.4134(9) 0.3884(8) 0.1023(6) 0.076(3) Uani 1 1 d .
H15A H 0.5028 0.3659 0.0800 0.113 Uiso 1 1 calc R
H15B H 0.3777 0.4531 0.0509 0.113 Uiso 1 1 calc R
H15C H 0.3713 0.3251 0.1034 0.113 Uiso 1 1 calc R
C16 C 0.2186(9) 0.4753(7) 0.2908(7) 0.054(2) Uani 1 1 d .
C17 C 0.1634(9) 0.5887(8) 0.2195(8) 0.092(4) Uani 1 1 d .
H17A H 0.0746 0.6112 0.2440 0.138 Uiso 1 1 calc R
H17B H 0.1730 0.5779 0.1433 0.138 Uiso 1 1 calc R
H17C H 0.2082 0.6479 0.2268 0.138 Uiso 1 1 calc R
C18 C 0.1444(9) 0.3828(8) 0.2794(8) 0.079(3) Uani 1 1 d .
H18A H 0.0559 0.4070 0.3038 0.119 Uiso 1 1 calc R
H18B H 0.1775 0.3115 0.3240 0.119 Uiso 1 1 calc R
H18C H 0.1534 0.3721 0.2032 0.119 Uiso 1 1 calc R
C19 C 0.2003(9) 0.4929(9) 0.4127(7) 0.082(3) Uani 1 1 d .
H19A H 0.1111 0.5157 0.4355 0.123 Uiso 1 1 calc R
H19B H 0.2447 0.5520 0.4209 0.123 Uiso 1 1 calc R
H19C H 0.2336 0.4221 0.4579 0.123 Uiso 1 1 calc R
C20 C 0.8702(8) 0.0265(7) 0.2928(6) 0.046(2) Uani 1 1 d .
C21 C 0.8270(8) -0.0739(7) 0.3729(6) 0.050(2) Uani 1 1 d .
H21A H 0.7347 -0.0675 0.3741 0.060 Uiso 1 1 calc R
C22 C 0.8956(10) -0.1867(7) 0.3346(8) 0.085(3) Uani 1 1 d .
H22A H 0.8737 -0.1890 0.2624 0.128 Uiso 1 1 calc R
H22B H 0.8704 -0.2503 0.3859 0.128 Uiso 1 1 calc R
H22C H 0.9861 -0.1919 0.3315 0.128 Uiso 1 1 calc R
C23 C 0.8590(9) -0.0702(8) 0.4887(7) 0.071(3) Uani 1 1 d .
H23A H 0.8131 0.0001 0.5132 0.107 Uiso 1 1 calc R
H23B H 0.9489 -0.0733 0.4868 0.107 Uiso 1 1 calc R
H23C H 0.8350 -0.1350 0.5390 0.107 Uiso 1 1 calc R
C24 C 0.8061(8) 0.1998(7) 0.1462(6) 0.041(2) Uani 1 1 d .
C25 C 0.9358(7) 0.2358(6) 0.1327(6) 0.039(2) Uani 1 1 d .
H25A H 0.9723 0.2191 0.2036 0.047 Uiso 1 1 calc R
C26 C 1.0247(8) 0.1744(7) 0.0460(7) 0.064(3) Uani 1 1 d .
H26A H 1.1064 0.1969 0.0380 0.097 Uiso 1 1 calc R
H26B H 0.9893 0.1950 -0.0236 0.097 Uiso 1 1 calc R
H26C H 1.0347 0.0925 0.0689 0.097 Uiso 1 1 calc R
C27 C 0.8524(8) 0.4246(7) 0.1620(8) 0.050(2) Uani 1 1 d .
C28 C 0.8433(9) 0.5494(7) 0.1159(7) 0.068(3) Uiso 1 1 d .
H28A H 0.7950 0.5951 0.1693 0.102 Uiso 1 1 calc R
H28B H 0.8017 0.5663 0.0493 0.102 Uiso 1 1 calc R
H28C H 0.9274 0.5670 0.0993 0.102 Uiso 1 1 calc R

loop_
_atom_site_aniso_label
_atom_site_aniso_U_11
_atom_site_aniso_U_22
_atom_site_aniso_U_33
_atom_site_aniso_U_23
_atom_site_aniso_U_13
_atom_site_aniso_U_12
Si1 0.0530(16) 0.0428(15) 0.0423(14) -0.0054(11) 0.0046(12) -0.0080(12)
O1 0.051(4) 0.063(4) 0.051(4) -0.026(3) 0.004(3) -0.004(3)
O2 0.038(3) 0.041(3) 0.031(3) -0.009(2) 0.004(2) -0.006(3)
O3 0.029(4) 0.083(5) 0.082(4) 0.021(3) -0.015(3) -0.013(3)
O4 0.044(4) 0.059(4) 0.037(3) 0.000(3) -0.008(3) -0.015(3)
O5 0.044(4) 0.047(4) 0.048(3) 0.001(3) 0.003(3) -0.019(3)
O6 0.050(4) 0.075(4) 0.050(4) -0.010(3) 0.010(3) -0.022(3)
N1 0.033(4) 0.035(4) 0.031(3) -0.005(3) -0.006(3) -0.011(3)
N2 0.029(4) 0.049(4) 0.035(4) -0.003(3) -0.005(3) -0.013(3)
N3 0.030(4) 0.041(4) 0.029(3) -0.012(3) -0.005(3) -0.009(3)
C1 0.034(5) 0.047(5) 0.029(5) -0.010(4) 0.007(4) -0.016(4)
C5 0.046(6) 0.032(5) 0.026(4) -0.001(4) -0.003(4) -0.001(4)
C6 0.076(7) 0.035(5) 0.030(5) -0.007(4) -0.003(4) -0.013(5)
C7 0.078(8) 0.042(6) 0.048(6) 0.000(4) -0.026(5) -0.027(6)
C8 0.057(7) 0.060(6) 0.058(6) 0.007(5) -0.018(5) -0.029(6)
C9 0.043(6) 0.045(5) 0.049(5) -0.004(4) -0.013(4) -0.011(4)
C10 0.039(5) 0.035(5) 0.021(4) 0.004(4) -0.011(4) -0.015(4)
C11 0.041(5) 0.057(5) 0.033(5) -0.012(4) -0.002(4) -0.002(4)
C12 0.110(9) 0.115(9) 0.050(6) -0.021(6) -0.013(6) -0.051(7)
C13 0.077(7) 0.077(7) 0.034(5) -0.003(5) 0.002(5) -0.023(6)
C14 0.068(7) 0.048(6) 0.094(7) -0.005(5) 0.010(6) -0.013(5)
C15 0.093(8) 0.087(7) 0.038(5) -0.008(5) 0.008(5) -0.009(6)
C16 0.065(6) 0.053(6) 0.049(6) -0.011(5) -0.003(5) -0.017(5)
C17 0.067(8) 0.083(8) 0.102(8) 0.007(7) 0.002(6) 0.013(6)
C18 0.064(7) 0.092(8) 0.086(8) -0.017(6) -0.004(6) -0.024(6)
C19 0.060(7) 0.113(9) 0.084(8) -0.043(6) 0.010(6) -0.027(6)
C20 0.040(6) 0.061(6) 0.036(5) 0.002(4) -0.012(4) -0.012(5)
C21 0.041(5) 0.062(6) 0.044(5) 0.007(5) -0.006(4) -0.014(5)
C22 0.109(9) 0.055(6) 0.086(8) -0.004(6) -0.012(7) -0.009(6)
C23 0.069(7) 0.081(7) 0.060(6) 0.011(5) -0.014(5) -0.020(6)
C24 0.038(6) 0.057(6) 0.032(5) -0.014(4) 0.003(4) -0.014(5)
C25 0.029(5) 0.048(5) 0.038(5) 0.000(4) 0.000(4) -0.008(4)
C26 0.052(6) 0.057(6) 0.074(6) -0.001(5) 0.017(5) -0.012(5)
C27 0.036(6) 0.057(6) 0.062(7) -0.015(5) -0.004(5) -0.013(5)

loop_
_atom_type_symbol
_atom_type_description
_atom_type_scat_dispersion_real
_atom_type_scat_dispersion_imag
_atom_type_scat_source
C C 0.0033 0.0016 'International Tables Vol C Tables 4.2.6.8 and 6.1.1.4'
H H 0.0000 0.0000 'International Tables Vol C Tables 4.2.6.8 and 6.1.1.4'
N N 0.0061 0.0033 'International Tables Vol C Tables 4.2.6.8 and 6.1.1.4'
O O 0.0106 0.0060 'International Tables Vol C Tables 4.2.6.8 and 6.1.1.4'
Si Si 0.0817 0.0704 'International Tables Vol C Tables 4.2.6.8 and 6.1.1.4'

loop_
_geom_angle_atom_site_label_1
_geom_angle_atom_site_label_2
_geom_angle_atom_site_label_3
_geom_angle
O2 Si1 C14 108.9(4)
O2 Si1 C16 103.7(3)
C14 Si1 C16 112.5(4)
O2 Si1 C15 111.2(3)
C14 Si1 C15 109.3(4)
C16 Si1 C15 111.1(4)
C1 O2 Si1 126.9(4)
C27 O5 C25 114.1(6)
C2 N1 C10 119.1(6)
N3 N2 C20 117.7(6)
N3 N2 C24 112.0(6)
C20 N2 C24 126.4(6)
C2 N3 C4 123.7(6)
C2 N3 N2 120.5(5)
C4 N3 N2 114.8(6)
O2 C1 C2 109.2(6)
O2 C1 C11 108.5(5)
C2 C1 C11 111.4(6)
N1 C2 N3 121.2(6)
N1 C2 C1 120.6(6)
N3 C2 C1 118.2(6)
O1 C4 N3 120.6(7)
O1 C4 C5 125.8(7)
N3 C4 C5 113.5(7)
C10 C5 C6 119.7(7)
C10 C5 C4 119.2(7)
C6 C5 C4 121.1(7)
C7 C6 C5 119.9(8)
C6 C7 C8 119.5(8)
C7 C8 C9 121.9(8)
C8 C9 C10 119.3(8)
C9 C10 C5 119.6(7)
C9 C10 N1 117.8(7)
C5 C10 N1 122.5(7)
C12 C11 C13 110.2(6)
C12 C11 C1 110.2(6)
C13 C11 C1 111.7(6)
C18 C16 C19 108.5(7)
C18 C16 C17 108.6(8)
C19 C16 C17 109.0(8)
C18 C16 Si1 110.0(6)
C19 C16 Si1 110.5(6)
C17 C16 Si1 110.2(6)
O3 C20 N2 119.0(7)
O3 C20 C21 121.5(7)
N2 C20 C21 119.4(7)
C22 C21 C20 109.2(7)
C22 C21 C23 110.0(7)
C20 C21 C23 109.1(7)
O4 C24 N2 119.9(7)
O4 C24 C25 121.1(7)
N2 C24 C25 119.1(7)
O5 C25 C26 106.5(6)
O5 C25 C24 108.2(6)
C26 C25 C24 109.7(6)
O6 C27 O5 123.6(8)
O6 C27 C28 124.5(8)
O5 C27 C28 111.8(8)

loop_
_geom_bond_atom_site_label_1
_geom_bond_atom_site_label_2
_geom_bond_distance
Si1 O2 1.641(5)
Si1 C14 1.841(9)
Si1 C16 1.864(9)
Si1 C15 1.871(8)
O1 C4 1.207(8)
O2 C1 1.420(8)
O3 C20 1.207(9)
O4 C24 1.203(8)
O5 C27 1.339(9)
O5 C25 1.435(8)
O6 C27 1.208(9)
N1 C2 1.287(8)
N1 C10 1.403(8)
N2 N3 1.407(8)
N2 C20 1.415(9)
N2 C24 1.436(9)
N3 C2 1.403(8)
N3 C4 1.404(9)
C1 C2 1.510(9)
C1 C11 1.529(9)
C4 C5 1.456(10)
C5 C10 1.389(10)
C5 C6 1.412(10)
C6 C7 1.368(11)
C7 C8 1.374(11)
C8 C9 1.377(10)
C9 C10 1.389(10)
C11 C12 1.512(11)
C11 C13 1.522(10)
C16 C18 1.531(11)
C16 C19 1.535(11)
C16 C17 1.535(11)
C20 C21 1.523(10)
C21 C22 1.521(11)
C21 C23 1.525(10)
C24 C25 1.527(10)
C25 C26 1.518(10)
C27 C28 1.491(11)
